data_7063097
loop_
_publ_author_name
'Ali, Irshad'
'Dwivedi, Bhupendra Kumar'
'Singh, Vishwa Deepak'
'Pandey, Daya Shankar'

_publ_section_title
;
 Intermolecular hydrogen bonding-assisted aggregation induced emission in
 quinolone--quinazoline conjugates and their potential use in
 acidochromism
;
_journal_issue 15
_journal_name_full 'New Journal of Chemistry'
_journal_page_first 6943
_journal_page_last 6953
_journal_paper_doi 10.1039/D3NJ05832H
_journal_volume 48
_journal_year 2024
_chemical_formula_moiety 'C24 H17 N3 O'
_chemical_formula_sum 'C24 H17 N3 O'
_chemical_formula_weight 363.422
_chemical_name_systematic Me
_space_group_crystal_system triclinic
_space_group_IT_number 2
_space_group_name_Hall '-P 1'
_space_group_name_H-M_alt 'P -1'
_symmetry_Int_Tables_number 2
_atom_sites_solution_primary iterative
_audit_creation_date 2023-01-29
_audit_creation_method
;
Olex2 1.5
(compiled 2022.04.07 svn.rca3783a0 for OlexSys, GUI svn.r6498)
;
_audit_update_record
;
2023-01-29 deposited with the CCDC.	2024-03-11 downloaded from the CCDC.
;
_cell_angle_alpha 104.428(2)
_cell_angle_beta 100.592(2)
_cell_angle_gamma 106.453(2)
_cell_formula_units_Z 2
_cell_length_a 8.8230(2)
_cell_length_b 9.2762(2)
_cell_length_c 12.4666(3)
_cell_measurement_reflns_used 9374
_cell_measurement_temperature 293.00
_cell_measurement_theta_max 27.59
_cell_measurement_theta_min 2.474
_cell_volume 911.44(4)
_computing_molecular_graphics 'Olex2 1.5 (Dolomanov et al., 2009)'
_computing_publication_material 'Olex2 1.5 (Dolomanov et al., 2009)'
_computing_structure_refinement 'olex2.refine 1.5 (Bourhis et al., 2015)'
_computing_structure_solution 'olex2.solve 1.5 (Bourhis et al., 2015)'
_diffrn_ambient_temperature 293.00
_diffrn_measured_fraction_theta_full 0.9922
_diffrn_measured_fraction_theta_max 0.9922
_diffrn_measurement_device_type 'CrysAlisPro 1.171.42.63a (Rigaku Oxford Diffraction, 2022)'
_diffrn_radiation_type 'Mo K\a'
_diffrn_radiation_wavelength 0.71073
_diffrn_reflns_av_R_equivalents 0.0575
_diffrn_reflns_av_unetI/netI 0.0440
_diffrn_reflns_Laue_measured_fraction_full 0.9922
_diffrn_reflns_Laue_measured_fraction_max 0.9922
_diffrn_reflns_limit_h_max 11
_diffrn_reflns_limit_h_min -11
_diffrn_reflns_limit_k_max 11
_diffrn_reflns_limit_k_min -11
_diffrn_reflns_limit_l_max 15
_diffrn_reflns_limit_l_min -15
_diffrn_reflns_number 31491
_diffrn_reflns_point_group_measured_fraction_full 0.9922
_diffrn_reflns_point_group_measured_fraction_max 0.9922
_diffrn_reflns_theta_full 24.9948
_diffrn_reflns_theta_max 24.99
_diffrn_reflns_theta_min 2.49
_exptl_absorpt_coefficient_mu 0.083
_exptl_absorpt_correction_T_max 27.5
_exptl_absorpt_correction_T_min 2.4
_exptl_absorpt_correction_type multi-scan
_exptl_absorpt_process_details R
_exptl_crystal_colour 'metallic light colourless'
_exptl_crystal_colour_lustre metallic
_exptl_crystal_colour_modifier light
_exptl_crystal_colour_primary colourless
_exptl_crystal_density_diffrn 1.324
_exptl_crystal_description block
_exptl_crystal_F_000 380.228
_exptl_crystal_preparation MeOH
_exptl_crystal_recrystallization_method MeOH
_exptl_crystal_size_max 0.2
_exptl_crystal_size_mid 0.2
_exptl_crystal_size_min 0.2
_refine_diff_density_max 0.2279
_refine_diff_density_min -0.3090
_refine_diff_density_rms 0.0606
_refine_ls_d_res_high 0.8410
_refine_ls_d_res_low 8.1759
_refine_ls_goodness_of_fit_ref 1.1552
_refine_ls_hydrogen_treatment mixed
_refine_ls_matrix_type full
_refine_ls_number_constraints 30
_refine_ls_number_parameters 258
_refine_ls_number_reflns 3191
_refine_ls_number_restraints 0
_refine_ls_restrained_S_all 1.1552
_refine_ls_R_factor_all 0.0736
_refine_ls_R_factor_gt 0.0487
_refine_ls_shift/su_max 0.0009
_refine_ls_shift/su_mean 0.0000
_refine_ls_structure_factor_coef Fsqd
_refine_ls_weighting_details 'w=1/[\s^2^(Fo^2^)+(0.0688P)^2^] where P=(Fo^2^+2Fc^2^)/3'
_refine_ls_weighting_scheme calc
_refine_ls_wR_factor_gt 0.1179
_refine_ls_wR_factor_ref 0.1480
_reflns_Friedel_coverage 0.0
_reflns_limit_h_max 10
_reflns_limit_h_min -10
_reflns_limit_k_max 10
_reflns_limit_k_min -11
_reflns_limit_l_max 14
_reflns_limit_l_min 0
_reflns_number_gt 2226
_reflns_number_total 3191
_reflns_threshold_expression I>=2u(I)
_cod_data_source_file d3nj05832h2.cif
_cod_data_source_block ME-PARA_autored
_cod_depositor_comments 'Adding full bibliography for 7063095--7063097.cif.'
_cod_database_code 7063097
_olex2_refinement_description
;
1. Fixed Uiso
 At 1.2 times of:
  All C(H) groups
 At 1.5 times of:
  All C(H,H,H) groups
2.a Aromatic/amide H refined with riding coordinates:
 C8(H8), C7(H7), C4(H4), C3(H3), C16(H16), C21(H21), C20(H20), C19(H19),
 C18(H18), C24(H24), C17(H17), C22(H22), C23(H23)
2.b Idealised Me refined as rotating group:
 C1(H1a,H1b,H1c)
;
_olex2_exptl_crystal_mounting_method loop
_olex2_submission_original_sample_id A
_olex2_submission_special_instructions 'No special instructions were received'

loop_
_space_group_symop_id
_space_group_symop_operation_xyz
1 x,y,z
2 -x,-y,-z

loop_
_atom_site_label
_atom_site_type_symbol
_atom_site_fract_x
_atom_site_fract_y
_atom_site_fract_z
_atom_site_U_iso_or_equiv
_atom_site_adp_type
_atom_site_occupancy
_atom_site_refinement_flags_posn
O1 O 0.80362(16) 0.43291(15) 0.89410(11) 0.0532(4) Uani 1.000000 .
N2 N 0.58631(18) 0.40665(17) 0.64157(13) 0.0404(4) Uani 1.000000 .
N1 N 1.0142(2) 0.66543(19) 0.94198(14) 0.0407(4) Uani 1.000000 .
N3 N 0.4715(2) 0.55630(19) 0.76785(13) 0.0456(4) Uani 1.000000 .
C11 C 0.5950(2) 0.5233(2) 0.73651(15) 0.0380(5) Uani 1.000000 .
C9 C 0.7652(2) 0.6265(2) 0.80733(15) 0.0374(5) Uani 1.000000 .
C5 C 1.0872(2) 0.8141(2) 0.93424(15) 0.0373(5) Uani 1.000000 .
C6 C 0.9967(2) 0.8719(2) 0.86168(15) 0.0393(5) Uani 1.000000 .
C14 C 0.4390(2) 0.3194(2) 0.57010(15) 0.0387(5) Uani 1.000000 .
C8 C 0.8315(2) 0.7727(2) 0.80043(15) 0.0413(5) Uani 1.000000 .
H8 H 0.7674(2) 0.8102(2) 0.75416(15) 0.0496(6) Uiso 1.000000 R
C13 C 0.2955(2) 0.3508(2) 0.58989(16) 0.0396(5) Uani 1.000000 .
C10 C 0.8586(2) 0.5653(2) 0.88217(15) 0.0403(5) Uani 1.000000 .
C15 C 0.4347(2) 0.1911(2) 0.46976(15) 0.0400(5) Uani 1.000000 .
C12 C 0.3193(2) 0.4709(2) 0.69361(17) 0.0436(5) Uani 1.000000 .
C7 C 1.0720(3) 1.0223(2) 0.85372(16) 0.0463(5) Uani 1.000000 .
H7 H 1.0123(3) 1.0609(2) 0.80550(16) 0.0555(6) Uiso 1.000000 R
C2 C 1.2315(3) 1.1147(2) 0.91499(17) 0.0472(5) Uani 1.000000 .
C4 C 1.2478(2) 0.9064(2) 0.99681(17) 0.0469(5) Uani 1.000000 .
H4 H 1.3084(2) 0.8683(2) 1.04486(17) 0.0563(6) Uiso 1.000000 R
C3 C 1.3174(3) 1.0536(2) 0.98807(18) 0.0508(6) Uani 1.000000 .
H3 H 1.4246(3) 1.1148(2) 1.03176(18) 0.0610(7) Uiso 1.000000 R
C16 C 0.5564(3) 0.2217(2) 0.41244(16) 0.0489(5) Uani 1.000000 .
H16 H 0.6358(3) 0.3223(2) 0.43590(16) 0.0587(7) Uiso 1.000000 R
C21 C 0.1363(3) 0.2771(3) 0.51264(18) 0.0538(6) Uani 1.000000 .
H21 H 0.1189(3) 0.2003(3) 0.44308(18) 0.0646(7) Uiso 1.000000 R
C20 C 0.3197(3) 0.0387(2) 0.43350(17) 0.0501(6) Uani 1.000000 .
H20 H 0.2378(3) 0.0163(2) 0.47062(17) 0.0601(7) Uiso 1.000000 R
C19 C 0.3247(3) -0.0789(3) 0.34422(19) 0.0596(6) Uani 1.000000 .
H19 H 0.2470(3) -0.1803(3) 0.32144(19) 0.0715(8) Uiso 1.000000 R
C18 C 0.4441(3) -0.0474(3) 0.28844(18) 0.0660(7) Uani 1.000000 .
H18 H 0.4477(3) -0.1279(3) 0.22821(18) 0.0793(8) Uiso 1.000000 R
C24 C 0.1832(3) 0.5079(3) 0.7192(2) 0.0598(6) Uani 1.000000 .
H24 H 0.1972(3) 0.5843(3) 0.7882(2) 0.0717(8) Uiso 1.000000 R
C17 C 0.5591(3) 0.1029(3) 0.32094(17) 0.0619(6) Uani 1.000000 .
H17 H 0.6382(3) 0.1243(3) 0.28146(17) 0.0743(8) Uiso 1.000000 R
C22 C 0.0084(3) 0.3181(3) 0.5395(2) 0.0644(7) Uani 1.000000 .
H22 H -0.0958(3) 0.2692(3) 0.4880(2) 0.0773(8) Uiso 1.000000 R
C1 C 1.3131(3) 1.2755(3) 0.9062(2) 0.0678(7) Uani 1.000000 .
H1a H 1.3851(14) 1.2678(4) 0.8575(11) 0.1017(10) Uiso 1.000000 GR
H1b H 1.2309(3) 1.3135(8) 0.8739(12) 0.1017(10) Uiso 1.000000 GR
H1c H 1.3755(15) 1.3478(5) 0.9815(3) 0.1017(10) Uiso 1.000000 GR
C23 C 0.0317(3) 0.4327(3) 0.6435(2) 0.0673(7) Uani 1.000000 .
H23 H -0.0575(3) 0.4578(3) 0.6613(2) 0.0808(8) Uiso 1.000000 R
H1 H 1.070(3) 0.633(2) 0.9907(18) 0.065(7) Uiso 1.000000 .

loop_
_atom_site_aniso_label
_atom_site_aniso_U_11
_atom_site_aniso_U_22
_atom_site_aniso_U_33
_atom_site_aniso_U_12
_atom_site_aniso_U_13
_atom_site_aniso_U_23
O1 0.0509(9) 0.0386(9) 0.0598(9) 0.0093(7) -0.0037(7) 0.0191(7)
N2 0.0361(10) 0.0372(9) 0.0416(9) 0.0131(8) 0.0014(8) 0.0080(7)
N1 0.0405(11) 0.0372(10) 0.0405(9) 0.0139(8) -0.0001(8) 0.0134(8)
N3 0.0433(11) 0.0486(10) 0.0435(9) 0.0169(9) 0.0095(8) 0.0127(8)
C11 0.0414(12) 0.0363(11) 0.0362(10) 0.0162(9) 0.0042(9) 0.0130(9)
C9 0.0385(12) 0.0366(11) 0.0334(10) 0.0149(9) 0.0032(9) 0.0077(9)
C5 0.0386(12) 0.0365(11) 0.0348(10) 0.0156(9) 0.0073(9) 0.0071(9)
C6 0.0419(12) 0.0382(11) 0.0351(10) 0.0140(10) 0.0079(9) 0.0088(9)
C14 0.0354(11) 0.0364(11) 0.0397(11) 0.0109(9) 0.0006(9) 0.0132(9)
C8 0.0434(12) 0.0408(12) 0.0369(10) 0.0169(10) 0.0009(9) 0.0120(9)
C13 0.0347(11) 0.0400(11) 0.0441(11) 0.0128(9) 0.0068(9) 0.0164(9)
C10 0.0412(12) 0.0360(12) 0.0368(10) 0.0126(10) 0.0022(9) 0.0072(9)
C15 0.0385(12) 0.0419(12) 0.0360(10) 0.0174(10) -0.0003(9) 0.0097(9)
C12 0.0392(12) 0.0474(12) 0.0476(12) 0.0162(10) 0.0123(10) 0.0193(10)
C7 0.0506(14) 0.0452(13) 0.0450(12) 0.0175(11) 0.0106(10) 0.0185(10)
C2 0.0493(14) 0.0424(12) 0.0479(12) 0.0126(11) 0.0172(10) 0.0121(10)
C4 0.0425(13) 0.0456(13) 0.0479(12) 0.0155(11) 0.0040(10) 0.0127(10)
C3 0.0373(12) 0.0490(14) 0.0561(13) 0.0078(11) 0.0084(10) 0.0111(11)
C16 0.0484(13) 0.0522(13) 0.0429(11) 0.0193(11) 0.0044(10) 0.0134(10)
C21 0.0418(13) 0.0584(14) 0.0556(13) 0.0173(11) 0.0051(11) 0.0145(11)
C20 0.0456(13) 0.0419(12) 0.0511(12) 0.0106(11) -0.0013(10) 0.0111(10)
C19 0.0638(16) 0.0432(14) 0.0550(14) 0.0188(12) -0.0086(12) 0.0049(11)
C18 0.0836(19) 0.0628(17) 0.0431(13) 0.0394(15) -0.0046(13) 0.0020(12)
C24 0.0492(15) 0.0701(16) 0.0646(15) 0.0266(13) 0.0223(12) 0.0178(12)
C17 0.0711(17) 0.0764(17) 0.0460(13) 0.0380(15) 0.0163(12) 0.0182(12)
C22 0.0319(13) 0.0763(17) 0.0791(17) 0.0177(12) 0.0058(12) 0.0229(14)
C1 0.0672(16) 0.0551(14) 0.0800(17) 0.0115(13) 0.0260(13) 0.0265(13)
C23 0.0458(15) 0.0829(18) 0.0834(18) 0.0317(14) 0.0258(14) 0.0270(15)

loop_
_atom_type_symbol
_atom_type_scat_dispersion_real
_atom_type_scat_dispersion_imag
_atom_type_scat_Cromer_Mann_a1
_atom_type_scat_Cromer_Mann_a2
_atom_type_scat_Cromer_Mann_a3
_atom_type_scat_Cromer_Mann_a4
_atom_type_scat_Cromer_Mann_b1
_atom_type_scat_Cromer_Mann_b2
_atom_type_scat_Cromer_Mann_b3
_atom_type_scat_Cromer_Mann_b4
_atom_type_scat_Cromer_Mann_c
_atom_type_scat_source
_atom_type_scat_dispersion_source
C 0.00347 0.00161 2.31000 1.02000 1.58860 0.86500 20.84390 10.20750 0.56870 51.65120 0.21560 'International Tables Volume C Table 6.1.1.4 (pp. 500-502)' 'Henke, Gullikson and Davis, At. Data and Nucl. Data Tables, 1993, 54, 2'
H 0.00000 0.00000 0.49300 0.32291 0.14019 0.04081 10.51090 26.12570 3.14236 57.79970 0.00304 'International Tables Volume C Table 6.1.1.4 (pp. 500-502)' 'Henke, Gullikson and Davis, At. Data and Nucl. Data Tables, 1993, 54, 2'
N 0.00653 0.00323 12.21260 3.13220 2.01250 1.16630 0.00570 9.89330 28.99750 0.58260 -11.52900 'International Tables Volume C Table 6.1.1.4 (pp. 500-502)' 'Henke, Gullikson and Davis, At. Data and Nucl. Data Tables, 1993, 54, 2'
O 0.01158 0.00611 3.04850 2.28680 1.54630 0.86700 13.27710 5.70110 0.32390 32.90890 0.25080 'International Tables Volume C Table 6.1.1.4 (pp. 500-502)' 'Henke, Gullikson and Davis, At. Data and Nucl. Data Tables, 1993, 54, 2'

loop_
_geom_angle_atom_site_label_1
_geom_angle_atom_site_label_2
_geom_angle_atom_site_label_3
_geom_angle
_geom_angle_site_symmetry_1
_geom_angle_site_symmetry_3
_geom_angle_publ_flag
C14 N2 C11 117.68(16) . . ?
C10 N1 C5 125.33(18) . . ?
H1 N1 C5 118.4(14) . . ?
H1 N1 C10 116.3(14) . . ?
C12 N3 C11 116.17(16) . . ?
N3 C11 N2 126.92(17) . . ?
C9 C11 N2 114.84(16) . . ?
C9 C11 N3 118.17(16) . . ?
C8 C9 C11 120.37(16) . . ?
C10 C9 C11 118.78(17) . . ?
C10 C9 C8 120.84(17) . . ?
C6 C5 N1 119.12(17) . . ?
C4 C5 N1 121.25(17) . . ?
C4 C5 C6 119.62(18) . . ?
C8 C6 C5 117.24(17) . . ?
C7 C6 C5 118.78(18) . . ?
C7 C6 C8 123.98(18) . . ?
C13 C14 N2 120.96(17) . . ?
C15 C14 N2 115.93(16) . . ?
C15 C14 C13 123.10(17) . . ?
C6 C8 C9 122.23(18) . . ?
H8 C8 C9 118.89(11) . . ?
H8 C8 C6 118.89(11) . . ?
C12 C13 C14 116.06(17) . . ?
C21 C13 C14 125.26(17) . . ?
C21 C13 C12 118.62(17) . . ?
N1 C10 O1 120.80(18) . . ?
C9 C10 O1 124.02(18) . . ?
C9 C10 N1 115.17(18) . . ?
C16 C15 C14 118.77(17) . . ?
C20 C15 C14 122.87(18) . . ?
C20 C15 C16 118.27(17) . . ?
C13 C12 N3 121.98(17) . . ?
C24 C12 N3 118.70(18) . . ?
C24 C12 C13 119.27(19) . . ?
H7 C7 C6 118.95(11) . . ?
C2 C7 C6 122.09(19) . . ?
C2 C7 H7 118.95(12) . . ?
C3 C2 C7 117.43(19) . . ?
C1 C2 C7 122.3(2) . . ?
C1 C2 C3 120.3(2) . . ?
H4 C4 C5 119.89(11) . . ?
C3 C4 C5 120.23(19) . . ?
C3 C4 H4 119.89(12) . . ?
C4 C3 C2 121.83(19) . . ?
H3 C3 C2 119.09(12) . . ?
H3 C3 C4 119.09(12) . . ?
H16 C16 C15 119.90(11) . . ?
C17 C16 C15 120.2(2) . . ?
C17 C16 H16 119.90(14) . . ?
H21 C21 C13 119.84(11) . . ?
C22 C21 C13 120.32(19) . . ?
C22 C21 H21 119.84(13) . . ?
H20 C20 C15 119.39(12) . . ?
C19 C20 C15 121.2(2) . . ?
C19 C20 H20 119.39(14) . . ?
H19 C19 C20 120.00(14) . . ?
C18 C19 C20 120.0(2) . . ?
C18 C19 H19 120.00(14) . . ?
H18 C18 C19 119.76(14) . . ?
C17 C18 C19 120.5(2) . . ?
C17 C18 H18 119.76(14) . . ?
H24 C24 C12 119.86(13) . . ?
C23 C24 C12 120.3(2) . . ?
C23 C24 H24 119.86(13) . . ?
C18 C17 C16 119.8(2) . . ?
H17 C17 C16 120.10(14) . . ?
H17 C17 C18 120.10(14) . . ?
H22 C22 C21 119.62(13) . . ?
C23 C22 C21 120.8(2) . . ?
C23 C22 H22 119.62(13) . . ?
H1a C1 C2 109.5 . . ?
H1b C1 C2 109.5 . . ?
H1b C1 H1a 109.5 . . ?
H1c C1 C2 109.5 . . ?
H1c C1 H1a 109.5 . . ?
H1c C1 H1b 109.5 . . ?
C22 C23 C24 120.7(2) . . ?
H23 C23 C24 119.65(13) . . ?
H23 C23 C22 119.65(13) . . ?

loop_
_geom_bond_atom_site_label_1
_geom_bond_atom_site_label_2
_geom_bond_distance
_geom_bond_site_symmetry_2
_geom_bond_publ_flag
O1 C10 1.243(2) . ?
N2 C11 1.363(2) . ?
N2 C14 1.325(2) . ?
N1 C5 1.383(2) . ?
N1 C10 1.364(2) . ?
N1 H1 0.88(2) . ?
N3 C11 1.311(2) . ?
N3 C12 1.365(2) . ?
C11 C9 1.493(2) . ?
C9 C8 1.347(2) . ?
C9 C10 1.456(3) . ?
C5 C6 1.401(3) . ?
C5 C4 1.387(2) . ?
C6 C8 1.426(3) . ?
C6 C7 1.403(2) . ?
C14 C13 1.427(3) . ?
C14 C15 1.482(3) . ?
C8 H8 0.9300 . ?
C13 C12 1.417(3) . ?
C13 C21 1.414(3) . ?
C15 C16 1.398(3) . ?
C15 C20 1.390(3) . ?
C12 C24 1.408(3) . ?
C7 H7 0.9300 . ?
C7 C2 1.376(3) . ?
C2 C3 1.404(3) . ?
C2 C1 1.502(3) . ?
C4 H4 0.9300 . ?
C4 C3 1.370(3) . ?
C3 H3 0.9300 . ?
C16 H16 0.9300 . ?
C16 C17 1.384(3) . ?
C21 H21 0.9300 . ?
C21 C22 1.360(3) . ?
C20 H20 0.9300 . ?
C20 C19 1.368(3) . ?
C19 H19 0.9300 . ?
C19 C18 1.369(3) . ?
C18 H18 0.9300 . ?
C18 C17 1.380(3) . ?
C24 H24 0.9300 . ?
C24 C23 1.358(3) . ?
C17 H17 0.9300 . ?
C22 H22 0.9300 . ?
C22 C23 1.394(3) . ?
C1 H1a 0.9600 . ?
C1 H1b 0.9600 . ?
C1 H1c 0.9600 . ?
C23 H23 0.9300 . ?

loop_
_geom_torsion_atom_site_label_1
_geom_torsion_atom_site_label_2
_geom_torsion_atom_site_label_3
_geom_torsion_atom_site_label_4
_geom_torsion
_geom_torsion_site_symmetry_1
_geom_torsion_site_symmetry_2
_geom_torsion_site_symmetry_3
_geom_torsion_site_symmetry_4
_geom_torsion_publ_flag
O1 C10 N1 C5 179.45(16) . . . . ?
O1 C10 C9 C11 -2.4(2) . . . . ?
O1 C10 C9 C8 178.58(18) . . . . ?
N2 C11 N3 C12 -4.3(2) . . . . ?
N2 C11 C9 C8 102.36(17) . . . . ?
N2 C11 C9 C10 -76.63(17) . . . . ?
N2 C14 C13 C12 -4.6(2) . . . . ?
N2 C14 C13 C21 172.39(17) . . . . ?
N2 C14 C15 C16 -40.91(18) . . . . ?
N2 C14 C15 C20 135.69(16) . . . . ?
N1 C5 C6 C8 0.74(18) . . . . ?
N1 C5 C6 C7 -179.58(16) . . . . ?
N1 C5 C4 C3 -179.77(17) . . . . ?
N1 C10 C9 C11 178.60(15) . . . . ?
N1 C10 C9 C8 -0.38(19) . . . . ?
N3 C11 C9 C8 -74.93(18) . . . . ?
N3 C11 C9 C10 106.08(17) . . . . ?
N3 C12 C13 C14 2.7(2) . . . . ?
N3 C12 C13 C21 -174.50(19) . . . . ?
N3 C12 C24 C23 175.6(2) . . . . ?
C11 C9 C8 C6 -176.50(16) . . . . ?
C9 C8 C6 C5 -2.6(2) . . . . ?
C9 C8 C6 C7 177.71(17) . . . . ?
C5 C6 C7 C2 -0.11(19) . . . . ?
C5 C4 C3 C2 -1.2(2) . . . . ?
C6 C7 C2 C3 -0.8(2) . . . . ?
C6 C7 C2 C1 179.60(18) . . . . ?
C14 C13 C12 C24 -179.79(18) . . . . ?
C14 C13 C21 C22 -178.9(2) . . . . ?
C14 C15 C16 C17 177.80(17) . . . . ?
C14 C15 C20 C19 -176.54(18) . . . . ?
C13 C12 C24 C23 -2.0(2) . . . . ?
C13 C21 C22 C23 -0.2(2) . . . . ?
C15 C16 C17 C18 -1.9(2) . . . . ?
C15 C20 C19 C18 -0.3(2) . . . . ?
C12 C24 C23 C22 -0.1(3) . . . . ?
C7 C2 C3 C4 1.5(2) . . . . ?
C16 C17 C18 C19 1.7(2) . . . . ?
C21 C22 C23 C24 1.3(3) . . . . ?
C20 C19 C18 C17 -0.5(2) . . . . ?
